data_7009029
loop_
_publ_author_name
'Kruger, Paul E.'
'Moubaraki, Boujemaa'
'Fallon, Gary D.'
'Murray, Keith S.'

_publ_section_title
;
 Tetranuclear copper(II) complexes incorporating short and long
 metal--metal separations: synthesis, structure and
 magnetism&#x200A;&#x2020;
;
_journal_issue 5
_journal_name_full 'Journal of the Chemical Society, Dalton Transactions'
_journal_page_first 713
_journal_paper_doi 10.1039/a908177a
_journal_year 2000
_chemical_formula_moiety 'C45 H44 Cu4 N8 O6 '
_chemical_formula_sum 'C45 H44 Cu4 N8 O6'
_chemical_formula_weight 1047.1
_space_group_IT_number 15
_symmetry_cell_setting monoclinic
_symmetry_Int_Tables_number 15
_symmetry_space_group_name_Hall '-C 2yc'
_symmetry_space_group_name_H-M 'C 1 2/c 1'
_audit_creation_date 1999-03-26
_audit_creation_method 'by teXsan v1.8'
_cell_angle_alpha 90
_cell_angle_beta 100.98(1)
_cell_angle_gamma 90
_cell_formula_units_Z 4
_cell_length_a 14.495(3)
_cell_length_b 17.395(2)
_cell_length_c 16.334(2)
_cell_measurement_reflns_used 24
_cell_measurement_temperature 293.2
_cell_measurement_theta_max 10.0
_cell_measurement_theta_min 8.5
_cell_volume 4043.1(11)
_computing_cell_refinement 'Philis PW1100 Diffractomter Control'
_computing_data_collection 'Philis PW1100 Diffractomter Control'
_computing_data_reduction XPREP
_computing_publication_material 'teXsan (MSC, 1992-1997)'
_computing_structure_refinement 'teXsan (MSC, 1992-1997)'
_diffrn_ambient_temperature 293.2
_diffrn_measurement_device_type 'Philips PW1100'
_diffrn_measurement_method \w
_diffrn_orient_matrix_UB_11 0.01309
_diffrn_orient_matrix_UB_12 -0.04193
_diffrn_orient_matrix_UB_13 -0.03809
_diffrn_orient_matrix_UB_21 -0.03412
_diffrn_orient_matrix_UB_22 0.02957
_diffrn_orient_matrix_UB_23 -0.04905
_diffrn_orient_matrix_UB_31 0.06003
_diffrn_orient_matrix_UB_32 0.02594
_diffrn_orient_matrix_UB_33 -0.00566
_diffrn_radiation_detector 'scintillation counter'
_diffrn_radiation_monochromator graphite
_diffrn_radiation_source 'X-ray tube'
_diffrn_radiation_type 'Cu K\a'
_diffrn_radiation_wavelength 1.5418
_diffrn_reflns_av_R_equivalents 0.024
_diffrn_reflns_av_sigmaI/netI 0.180
_diffrn_reflns_limit_h_max 16
_diffrn_reflns_limit_h_min 0
_diffrn_reflns_limit_k_max 19
_diffrn_reflns_limit_k_min 0
_diffrn_reflns_limit_l_max 18
_diffrn_reflns_limit_l_min -18
_diffrn_reflns_number 6515
_diffrn_reflns_reduction_process 'Lp corrections applied'
_diffrn_reflns_theta_max 59.99
_diffrn_reflns_theta_min 3.74
_diffrn_standards_decay_% <1
_diffrn_standards_interval_count 4
_diffrn_standards_number 3
_exptl_absorpt_coefficient_mu 2.884
_exptl_absorpt_correction_T_max 0.798
_exptl_absorpt_correction_T_min 0.698
_exptl_absorpt_correction_type
;
analytical (de Meulenaer & Tompa, 1965)
;
_exptl_crystal_colour 'dark green'
_exptl_crystal_density_diffrn 1.720
_exptl_crystal_density_meas 1.72(1)
_exptl_crystal_description tabular
_exptl_crystal_F_000 2136.00
_exptl_crystal_size_max 0.09
_exptl_crystal_size_mid 0.08
_exptl_crystal_size_min 0.08
_refine_diff_density_max 0.46
_refine_diff_density_min -0.42
_refine_ls_extinction_method none
_refine_ls_goodness_of_fit_all 1.806
_refine_ls_goodness_of_fit_ref 1.536
_refine_ls_hydrogen_treatment noref
_refine_ls_matrix_type full
_refine_ls_number_constraints 61
_refine_ls_number_parameters 285
_refine_ls_number_reflns 2287
_refine_ls_number_restraints 0
_refine_ls_R_factor_all 0.0568
_refine_ls_R_factor_gt 0.0388
_refine_ls_shift/su_max 0.0012
_refine_ls_shift/su_mean 0.0757
_refine_ls_structure_factor_coef F
_refine_ls_weighting_details 'w = 1/[\s^2^(Fo)]'
_refine_ls_weighting_scheme sigma
_refine_ls_wR_factor_all 0.0655
_refine_ls_wR_factor_ref 0.0478
_reflns_number_gt 2287
_reflns_number_total 3011
_reflns_threshold_expression I>3.00\s(I)
_cod_data_source_file a908177a.txt
_cod_data_source_block 1
_cod_original_cell_volume 4043(1)
_cod_original_sg_symbol_H-M 'C 2/c      '
_cod_original_formula_sum 'C45 H44 Cu4 N8 O6 '
_cod_database_code 7009029

loop_
_symmetry_equiv_pos_as_xyz
'   +x,   +y,   +z'
'1/2+x,1/2+y,   +z'
'   -x,   +y,1/2-z'
1/2-x,1/2+y,1/2-z
'   -x,   -y,   -z'
'1/2-x,1/2-y,   -z'
'   +x,   -y,1/2+z'
1/2+x,1/2-y,1/2+z

loop_
_atom_site_label
_atom_site_fract_x
_atom_site_fract_y
_atom_site_fract_z
_atom_site_U_iso_or_equiv
_atom_site_occupancy
_atom_site_refinement_flags
_atom_site_adp_type
_atom_site_calc_flag
_atom_site_calc_attached_atom
Cu(1) 0.20967(4) 0.16136(4) 0.52297(4) 0.0311(2) 1.000 . Uani d ?
Cu(2) -0.01809(5) 0.10988(4) 0.45782(4) 0.0335(2) 1.000 . Uani d ?
O(1) 0.1128(2) 0.1018(2) 0.4585(2) 0.039(1) 1.000 . Uani d ?
O(2) 0.3163(2) 0.2211(2) 0.5755(2) 0.036(1) 1.000 . Uani d ?
O(3) -0.1521(2) 0.1163(2) 0.4381(2) 0.043(1) 1.000 . Uani d ?
N(1) -0.0248(3) 0.0249(3) 0.3777(2) 0.040(1) 1.000 . Uani d ?
N(2) 0.2896(3) 0.0975(2) 0.4650(2) 0.038(1) 1.000 . Uani d ?
N(3) 0.1110(2) 0.1958(2) 0.5873(2) 0.027(1) 1.000 . Uani d ?
N(4) 0.0171(2) 0.1755(2) 0.5587(2) 0.028(1) 1.000 . Uani d ?
C(1) -0.2143(3) 0.0690(3) 0.3954(3) 0.036(1) 1.000 . Uani d ?
C(2) -0.3104(4) 0.0824(3) 0.3940(3) 0.044(2) 1.000 . Uani d ?
C(3) -0.3787(4) 0.0354(3) 0.3516(4) 0.051(2) 1.000 . Uani d ?
C(4) -0.3562(4) -0.0279(3) 0.3079(4) 0.054(2) 1.000 . Uani d ?
C(5) -0.2649(4) -0.0429(3) 0.3087(3) 0.047(2) 1.000 . Uani d ?
C(6) -0.1920(3) 0.0040(3) 0.3513(3) 0.036(1) 1.000 . Uani d ?
C(7) -0.0971(4) -0.0153(3) 0.3460(3) 0.041(2) 1.000 . Uani d ?
C(8) 0.0682(4) 0.0013(4) 0.3654(4) 0.066(2) 1.000 . Uani d ?
C(9) 0.1381(4) 0.0543(5) 0.3987(5) 0.094(3) 1.000 . Uani d ?
C(10) 0.2373(4) 0.0430(3) 0.4071(4) 0.054(2) 1.000 . Uani d ?
C(11) 0.3792(4) 0.0971(3) 0.4787(3) 0.044(2) 1.000 . Uani d ?
C(12) 0.4397(3) 0.1442(3) 0.5363(3) 0.039(1) 1.000 . Uani d ?
C(13) 0.5378(4) 0.1316(4) 0.5476(4) 0.055(2) 1.000 . Uani d ?
C(14) 0.5992(4) 0.1738(4) 0.6021(4) 0.067(2) 1.000 . Uani d ?
C(15) 0.5665(4) 0.2294(4) 0.6490(4) 0.059(2) 1.000 . Uani d ?
C(16) 0.4722(3) 0.2444(3) 0.6400(3) 0.044(2) 1.000 . Uani d ?
C(17) 0.4059(3) 0.2023(3) 0.5835(3) 0.036(1) 1.000 . Uani d ?
C(18) -0.1370(3) 0.1981(3) 0.6024(3) 0.043(2) 1.000 . Uani d ?
C(19) -0.0326(3) 0.2044(3) 0.6139(3) 0.028(1) 1.000 . Uani d ?
C(20) 0.0267(3) 0.2426(3) 0.6789(3) 0.025(1) 1.000 . Uani d ?
C(21) 0.1160(3) 0.2358(3) 0.6583(3) 0.026(1) 1.000 . Uani d ?
C(22) 0.2059(3) 0.2689(3) 0.7044(3) 0.039(1) 1.000 . Uani d ?
C(23) 0.0000 0.2863(4) 0.7500 0.026(2) 1.000 ST Uani d ?
H(1) -0.3282 0.1253 0.4234 0.052 1.000 . Uiso c ?
H(2) -0.4429 0.0465 0.3514 0.062 1.000 . Uiso c ?
H(3) -0.4044 -0.0602 0.2788 0.066 1.000 . Uiso c ?
H(4) -0.2485 -0.0865 0.2794 0.057 1.000 . Uiso c ?
H(5) -0.0868 -0.0607 0.3167 0.048 1.000 . Uiso c ?
H(6) 0.0828 -0.0472 0.3916 0.078 1.000 . Uiso c ?
H(7) 0.0670 -0.0034 0.3073 0.078 1.000 . Uiso c ?
H(9) 0.2545 0.0484 0.3541 0.065 1.000 . Uiso c ?
H(10) 0.2524 -0.0074 0.4279 0.065 1.000 . Uiso c ?
H(11) 0.4081 0.0619 0.4470 0.053 1.000 . Uiso c ?
H(12) 0.5609 0.0925 0.5162 0.067 1.000 . Uiso c ?
H(13) 0.6648 0.1651 0.6083 0.080 1.000 . Uiso c ?
H(14) 0.6101 0.2580 0.6882 0.070 1.000 . Uiso c ?
H(15) 0.4511 0.2836 0.6724 0.052 1.000 . Uiso c ?
H(16) -0.1579 0.2217 0.6481 0.051 1.000 . Uiso c ?
H(17) -0.1653 0.2228 0.5521 0.051 1.000 . Uiso c ?
H(18) -0.1542 0.1453 0.5999 0.051 1.000 . Uiso c ?
H(19) 0.2500 0.2287 0.7203 0.047 1.000 . Uiso c ?
H(20) 0.2303 0.3043 0.6697 0.047 1.000 . Uiso c ?
H(21) 0.1945 0.2946 0.7528 0.047 1.000 . Uiso c ?
H(22) 0.0520 0.3178 0.7727 0.031 1.000 . Uiso c ?

loop_
_atom_site_aniso_label
_atom_site_aniso_U_11
_atom_site_aniso_U_22
_atom_site_aniso_U_33
_atom_site_aniso_U_12
_atom_site_aniso_U_13
_atom_site_aniso_U_23
Cu(1) 0.0198(4) 0.0435(4) 0.0321(4) -0.0019(3) 0.0102(3) -0.0055(3)
Cu(2) 0.0254(4) 0.0435(4) 0.0327(4) -0.0053(3) 0.0085(3) -0.0102(3)
O(1) 0.026(2) 0.048(2) 0.046(2) -0.003(2) 0.013(2) -0.018(2)
O(2) 0.018(2) 0.054(2) 0.036(2) 0.001(2) 0.008(1) -0.005(2)
O(3) 0.030(2) 0.050(2) 0.048(2) -0.005(2) 0.006(2) -0.016(2)
N(1) 0.035(2) 0.050(3) 0.038(2) -0.007(2) 0.012(2) -0.010(2)
N(2) 0.028(2) 0.048(3) 0.040(2) -0.001(2) 0.014(2) -0.006(2)
N(3) 0.021(2) 0.035(2) 0.027(2) -0.003(2) 0.007(2) -0.002(2)
N(4) 0.019(2) 0.035(2) 0.031(2) -0.004(2) 0.008(2) -0.004(2)
C(1) 0.036(3) 0.039(3) 0.031(3) -0.006(2) 0.002(2) 0.004(2)
C(2) 0.034(3) 0.048(3) 0.048(3) -0.003(3) 0.004(2) 0.004(3)
C(3) 0.029(3) 0.054(4) 0.065(4) -0.004(3) 0.000(3) 0.013(3)
C(4) 0.043(4) 0.054(4) 0.060(4) -0.016(3) -0.008(3) -0.001(3)
C(5) 0.048(3) 0.050(4) 0.039(3) -0.016(3) -0.002(3) -0.002(3)
C(6) 0.034(3) 0.042(3) 0.030(3) -0.007(2) 0.001(2) -0.001(2)
C(7) 0.042(3) 0.052(3) 0.027(3) -0.006(3) 0.005(2) -0.004(2)
C(8) 0.052(4) 0.078(5) 0.078(5) -0.016(3) 0.037(3) -0.042(4)
C(9) 0.026(3) 0.131(7) 0.123(6) 0.003(4) 0.009(4) -0.101(6)
C(10) 0.043(3) 0.061(4) 0.065(4) -0.008(3) 0.027(3) -0.026(3)
C(11) 0.035(3) 0.053(4) 0.051(3) 0.008(3) 0.021(3) -0.001(3)
C(12) 0.022(3) 0.053(3) 0.043(3) 0.005(2) 0.010(2) 0.009(3)
C(13) 0.025(3) 0.073(4) 0.071(4) 0.012(3) 0.017(3) 0.001(3)
C(14) 0.018(3) 0.106(6) 0.075(4) 0.010(3) 0.006(3) 0.006(4)
C(15) 0.027(3) 0.098(5) 0.047(3) -0.004(3) -0.004(3) 0.004(3)
C(16) 0.026(3) 0.070(4) 0.035(3) -0.001(3) 0.006(2) 0.002(3)
C(17) 0.023(3) 0.055(3) 0.030(3) 0.000(2) 0.008(2) 0.013(2)
C(18) 0.023(3) 0.060(4) 0.047(3) -0.005(2) 0.011(2) -0.021(3)
C(19) 0.022(2) 0.033(3) 0.029(2) -0.002(2) 0.008(2) -0.001(2)
C(20) 0.023(2) 0.028(3) 0.025(2) 0.000(2) 0.009(2) 0.004(2)
C(21) 0.023(2) 0.033(3) 0.021(2) -0.004(2) 0.005(2) 0.001(2)
C(22) 0.022(3) 0.061(4) 0.036(3) -0.009(2) 0.009(2) -0.007(3)
C(23) 0.020(3) 0.028(4) 0.030(3) 0.0000 0.006(3) 0.0000

loop_
_atom_type_symbol
_atom_type_oxidation_number
_atom_type_number_in_cell
_atom_type_scat_dispersion_real
_atom_type_scat_dispersion_imag
_atom_type_scat_source
Cu 0 16 -2.019 0.589
;International Tables for Crystallography
(1992, Vol. C, Tables 4.2.6.8 and 6.1.1.1)
;
C 0 180 0.017 0.009
;International Tables for Crystallography
(1992, Vol. C, Tables 4.2.6.8 and 6.1.1.1)
;
H 0 176 0.000 0.000
;International Tables for Crystallography
(1992, Vol. C, Table 6.1.1.2)
;
N 0 32 0.029 0.018
;International Tables for Crystallography
(1992, Vol. C, Tables 4.2.6.8 and 6.1.1.1)
;
O 0 24 0.047 0.032
;International Tables for Crystallography
(1992, Vol. C, Tables 4.2.6.8 and 6.1.1.1)
;

loop_
_geom_angle_atom_site_label_1
_geom_angle_atom_site_label_2
_geom_angle_atom_site_label_3
_geom_angle
_geom_angle_site_symmetry_1
_geom_angle_site_symmetry_2
_geom_angle_site_symmetry_3
_geom_angle_publ_flag
O(1) Cu(1) O(2) 172.2(1) . . . yes
O(1) Cu(1) N(2) 82.3(1) . . . yes
O(1) Cu(1) N(3) 85.9(1) . . . yes
O(2) Cu(1) N(2) 91.3(1) . . . yes
O(2) Cu(1) N(3) 101.3(1) . . . yes
N(2) Cu(1) N(3) 162.9(2) . . . yes
O(1) Cu(2) O(3) 170.7(1) . . . yes
O(1) Cu(2) N(1) 82.6(2) . . . yes
O(1) Cu(2) N(4) 86.5(1) . . . yes
O(3) Cu(2) N(1) 90.6(2) . . . yes
O(3) Cu(2) N(4) 101.5(1) . . . yes
N(1) Cu(2) N(4) 162.9(2) . . . yes
Cu(1) O(1) Cu(2) 126.5(2) . . . yes
Cu(1) O(1) C(9) 116.9(3) . . . yes
Cu(2) O(1) C(9) 116.0(3) . . . yes
Cu(1) O(2) C(17) 127.0(3) . . . yes
Cu(2) O(3) C(1) 128.7(3) . . . yes
Cu(2) N(1) C(7) 127.8(4) . . . yes
Cu(2) N(1) C(8) 111.9(3) . . . yes
C(7) N(1) C(8) 119.6(5) . . . yes
Cu(1) N(2) C(10) 113.6(3) . . . yes
Cu(1) N(2) C(11) 126.2(4) . . . yes
C(10) N(2) C(11) 120.0(4) . . . yes
Cu(1) N(3) N(4) 119.5(3) . . . yes
Cu(1) N(3) C(21) 132.5(3) . . . yes
N(4) N(3) C(21) 108.0(3) . . . yes
Cu(2) N(4) N(3) 120.1(3) . . . yes
Cu(2) N(4) C(19) 132.8(3) . . . yes
N(3) N(4) C(19) 106.9(3) . . . yes
O(3) C(1) C(2) 118.8(5) . . . yes
O(3) C(1) C(6) 124.7(4) . . . yes
C(2) C(1) C(6) 116.5(5) . . . yes
C(1) C(2) C(3) 122.0(5) . . . yes
C(1) C(2) H(1) 118.9 . . . no
C(3) C(2) H(1) 119.1 . . . no
C(2) C(3) C(4) 121.2(5) . . . yes
C(2) C(3) H(2) 119.8 . . . no
C(4) C(3) H(2) 119.1 . . . no
C(3) C(4) C(5) 118.5(5) . . . yes
C(3) C(4) H(3) 120.4 . . . no
C(5) C(4) H(3) 121.1 . . . no
C(4) C(5) C(6) 122.4(6) . . . yes
C(4) C(5) H(4) 119.3 . . . no
C(6) C(5) H(4) 118.3 . . . no
C(1) C(6) C(5) 119.5(5) . . . yes
C(1) C(6) C(7) 122.2(4) . . . yes
C(5) C(6) C(7) 118.2(5) . . . yes
N(1) C(7) C(6) 124.5(5) . . . yes
N(1) C(7) H(5) 117.6 . . . no
C(6) C(7) H(5) 117.9 . . . no
N(1) C(8) C(9) 112.3(5) . . . yes
N(1) C(8) H(6) 108.7 . . . no
N(1) C(8) H(7) 108.7 . . . no
C(9) C(8) H(6) 109.0 . . . no
C(9) C(8) H(7) 108.5 . . . no
H(6) C(8) H(7) 109.5 . . . no
O(1) C(9) C(8) 113.5(5) . . . yes
O(1) C(9) C(10) 114.2(5) . . . yes
C(8) C(9) C(10) 125.9(6) . . . yes
N(2) C(10) C(9) 111.4(4) . . . yes
N(2) C(10) H(9) 109.5 . . . no
N(2) C(10) H(10) 108.4 . . . no
C(9) C(10) H(9) 109.4 . . . no
C(9) C(10) H(10) 108.7 . . . no
H(9) C(10) H(10) 109.5 . . . no
N(2) C(11) C(12) 126.4(5) . . . yes
N(2) C(11) H(11) 116.7 . . . no
C(12) C(11) H(11) 116.9 . . . no
C(11) C(12) C(13) 118.4(5) . . . yes
C(11) C(12) C(17) 122.7(4) . . . yes
C(13) C(12) C(17) 118.9(5) . . . yes
C(12) C(13) C(14) 121.4(6) . . . yes
C(12) C(13) H(12) 119.2 . . . no
C(14) C(13) H(12) 119.4 . . . no
C(13) C(14) C(15) 119.8(5) . . . yes
C(13) C(14) H(13) 120.3 . . . no
C(15) C(14) H(13) 119.8 . . . no
C(14) C(15) C(16) 121.1(6) . . . yes
C(14) C(15) H(14) 119.4 . . . no
C(16) C(15) H(14) 119.5 . . . no
C(15) C(16) C(17) 121.0(6) . . . yes
C(15) C(16) H(15) 119.8 . . . no
C(17) C(16) H(15) 119.3 . . . no
O(2) C(17) C(12) 124.0(4) . . . yes
O(2) C(17) C(16) 118.2(5) . . . yes
C(12) C(17) C(16) 117.8(4) . . . yes
C(19) C(18) H(16) 109.6 . . . no
C(19) C(18) H(17) 109.6 . . . no
C(19) C(18) H(18) 109.2 . . . no
H(16) C(18) H(17) 109.5 . . . no
H(16) C(18) H(18) 109.5 . . . no
H(17) C(18) H(18) 109.5 . . . no
N(4) C(19) C(18) 122.9(4) . . . yes
N(4) C(19) C(20) 110.7(4) . . . yes
C(18) C(19) C(20) 126.3(4) . . . yes
C(19) C(20) C(21) 103.9(4) . . . yes
C(19) C(20) C(23) 128.0(3) . . . yes
C(21) C(20) C(23) 127.9(4) . . . yes
N(3) C(21) C(20) 110.5(4) . . . yes
N(3) C(21) C(22) 122.4(4) . . . yes
C(20) C(21) C(22) 127.1(4) . . . yes
C(21) C(22) H(19) 109.4 . . . no
C(21) C(22) H(20) 109.8 . . . no
C(21) C(22) H(21) 109.3 . . . no
H(19) C(22) H(20) 109.5 . . . no
H(19) C(22) H(21) 109.5 . . . no
H(20) C(22) H(21) 109.5 . . . no
C(20) C(23) C(20) 119.1(5) . . 2_556 yes
C(20) C(23) H(22) 107.0 . . . no
C(20) C(23) H(22) 107.1 . . 2_556 no
C(20) C(23) H(22) 107.1 2_556 . . no
C(20) C(23) H(22) 107.0 2_556 . 2_556 no
H(22) C(23) H(22) 109.4 . . 2_556 no

loop_
_geom_bond_atom_site_label_1
_geom_bond_atom_site_label_2
_geom_bond_distance
_geom_bond_site_symmetry_1
_geom_bond_site_symmetry_2
_geom_bond_publ_flag
Cu(1) O(1) 1.895(3) . . yes
Cu(1) O(2) 1.923(3) . . yes
Cu(1) N(2) 1.972(4) . . yes
Cu(1) N(3) 2.020(4) . . yes
Cu(2) O(1) 1.901(3) . . yes
Cu(2) O(3) 1.910(3) . . yes
Cu(2) N(1) 1.964(4) . . yes
Cu(2) N(4) 1.989(4) . . yes
O(1) C(9) 1.380(6) . . yes
O(2) C(17) 1.322(5) . . yes
O(3) C(1) 1.318(5) . . yes
N(1) C(7) 1.284(6) . . yes
N(1) C(8) 1.460(7) . . yes
N(2) C(10) 1.448(6) . . yes
N(2) C(11) 1.275(6) . . yes
N(3) N(4) 1.397(5) . . yes
N(3) C(21) 1.342(5) . . yes
N(4) C(19) 1.354(5) . . yes
C(1) C(2) 1.408(7) . . yes
C(1) C(6) 1.413(7) . . yes
C(2) C(3) 1.365(7) . . yes
C(2) H(1) 0.95 . . no
C(3) C(4) 1.385(8) . . yes
C(3) H(2) 0.95 . . no
C(4) C(5) 1.348(8) . . yes
C(4) H(3) 0.95 . . no
C(5) C(6) 1.408(7) . . yes
C(5) H(4) 0.95 . . no
C(6) C(7) 1.434(7) . . yes
C(7) H(5) 0.95 . . no
C(8) C(9) 1.400(8) . . yes
C(8) H(6) 0.95 . . no
C(8) H(7) 0.95 . . no
C(9) C(10) 1.432(7) . . yes
C(10) H(9) 0.95 . . no
C(10) H(10) 0.95 . . no
C(11) C(12) 1.418(7) . . yes
C(11) H(11) 0.95 . . no
C(12) C(13) 1.416(7) . . yes
C(12) C(17) 1.414(7) . . yes
C(13) C(14) 1.349(8) . . yes
C(13) H(12) 0.95 . . no
C(14) C(15) 1.372(9) . . yes
C(14) H(13) 0.95 . . no
C(15) C(16) 1.373(7) . . yes
C(15) H(14) 0.95 . . no
C(16) C(17) 1.404(7) . . yes
C(16) H(15) 0.95 . . no
C(18) C(19) 1.493(6) . . yes
C(18) H(16) 0.95 . . no
C(18) H(17) 0.95 . . no
C(18) H(18) 0.95 . . no
C(19) C(20) 1.399(6) . . yes
C(20) C(21) 1.403(6) . . yes
C(20) C(23) 1.499(5) . . yes
C(21) C(22) 1.490(6) . . yes
C(22) H(19) 0.95 . . no
C(22) H(20) 0.95 . . no
C(22) H(21) 0.95 . . no
C(23) H(22) 0.95 . . no
C(23) H(22) 0.95 . 2_556 no

loop_
_geom_contact_atom_site_label_1
_geom_contact_atom_site_label_2
_geom_contact_distance
_geom_contact_site_symmetry_1
_geom_contact_site_symmetry_2
_geom_contact_publ_flag
Cu(1) O(2) 2.585(3) . 7_556 no
Cu(1) C(17) 3.217(5) . 7_556 no
Cu(1) C(5) 3.407(5) . 3_556 no
Cu(1) Cu(1) 3.431(1) . 7_556 no
Cu(1) C(6) 3.572(5) . 3_556 no
Cu(2) C(16) 3.135(5) . 7_556 no
Cu(2) C(15) 3.300(6) . 7_556 no
Cu(2) N(1) 3.530(4) . 3_556 no
O(1) C(16) 3.242(7) . 7_556 no
O(1) O(2) 3.328(5) . 7_556 no
O(1) C(17) 3.477(6) . 7_556 no
O(1) C(7) 3.578(6) . 3_556 no
O(2) O(2) 2.997(6) . 7_556 no
O(2) N(3) 3.367(5) . 7_556 no
O(2) N(2) 3.516(5) . 7_556 no
O(3) C(15) 3.382(7) . 7_556 no
N(3) C(17) 3.274(6) . 7_556 no
N(3) C(7) 3.344(6) . 3_556 no
N(3) C(12) 3.434(6) . 7_556 no
N(4) C(7) 3.294(7) . 3_556 no
N(4) C(17) 3.485(6) . 7_556 no
N(4) C(16) 3.562(6) . 7_556 no
C(7) C(8) 3.568(8) . 2 no
C(16) C(16) 3.53(1) . 2_656 no
Cu(1) Cu(2) 3.391(1) . . no
Cu(1) Cu(1) 3.431(1) . 7_556 no
